data_4333019
loop_
_publ_author_name
'Esteruelas, Miguel A.'
'Garc\'ia-Yebra, Cristina'
'Oliv\'an, Montserrat'
'O\~nate, Enrique'

_publ_section_title
;
 Preparation and Characterization of Novel Os&#x2212;Diolefin
 Dimers:&#x00A0; New Entry to Os&#x2212;Cyclooctadiene Complexes
;
_journal_issue 25
_journal_name_full 'Inorganic Chemistry'
_journal_page_first 10162
_journal_page_last 10171
_journal_paper_doi 10.1021/ic0612799
_journal_volume 45
_journal_year 2006
_chemical_formula_sum 'C28 H37 Cl4 Os2'
_chemical_formula_weight 895.78
_chemical_name_systematic
; 
 ? 
;
_space_group_IT_number 14
_symmetry_cell_setting monoclinic
_symmetry_space_group_name_Hall '-P 2yn'
_symmetry_space_group_name_H-M 'P 1 21/n 1'
_atom_sites_solution_hydrogens geom
_atom_sites_solution_primary direct
_atom_sites_solution_secondary difmap
_audit_creation_method SHELXL-97
_cell_angle_alpha 90.00
_cell_angle_beta 90.322(2)
_cell_angle_gamma 90.00
_cell_formula_units_Z 4
_cell_length_a 10.8680(15)
_cell_length_b 15.263(2)
_cell_length_c 16.438(2)
_cell_measurement_reflns_used 916
_cell_measurement_temperature 173(2)
_cell_measurement_theta_max 26
_cell_measurement_theta_min 2
_cell_volume 2726.7(6)
_computing_cell_refinement 'SAINT+ v. 6.02 (Bruker AXS, 1999)'
_computing_data_collection 'SMART v. 5.625 (Bruker AXS, 2000)'
_computing_data_reduction 'SAINT+ v. 6.02 (Bruker AXS, 1999)'
_computing_molecular_graphics 'XP, SHELXTL v. 6.1 (Bruker, 2000)'
_computing_publication_material 'XCIF, SHELXTL v. 6.1 (Bruker, 2000)'
_computing_structure_refinement 'SHELXL-97 (Sheldrick, 1997)'
_computing_structure_solution 'SHELXS-97 (Sheldrick, 1990)'
_diffrn_ambient_temperature 173(2)
_diffrn_detector_area_resol_mean 8.26
_diffrn_measured_fraction_theta_full 0.998
_diffrn_measured_fraction_theta_max 0.939
_diffrn_measurement_device_type 'Bruker SMART APEX CCD system'
_diffrn_measurement_method '\w rotations with narrow frames'
_diffrn_radiation_monochromator graphite
_diffrn_radiation_source 'normal-focus sealed tube'
_diffrn_radiation_type MoK\a
_diffrn_radiation_wavelength 0.71073
_diffrn_reflns_av_R_equivalents 0.0631
_diffrn_reflns_av_sigmaI/netI 0.0621
_diffrn_reflns_limit_h_max 14
_diffrn_reflns_limit_h_min -14
_diffrn_reflns_limit_k_max 20
_diffrn_reflns_limit_k_min -20
_diffrn_reflns_limit_l_max 22
_diffrn_reflns_limit_l_min -22
_diffrn_reflns_number 33757
_diffrn_reflns_theta_full 27.50
_diffrn_reflns_theta_max 28.95
_diffrn_reflns_theta_min 1.82
_diffrn_standards_decay_% 'no decay'
_exptl_absorpt_coefficient_mu 9.720
_exptl_absorpt_correction_T_max 0.389
_exptl_absorpt_correction_T_min 0.207
_exptl_absorpt_correction_type multi-scan
_exptl_absorpt_process_details
;
 Absorption correction performed with SADABS program. This is based on the
method of Blessing: Blessing, R. H., Acta Crystallogr., Sect. A 1995, 51, 33.
;
_exptl_crystal_colour orange
_exptl_crystal_density_diffrn 2.182
_exptl_crystal_density_method 'not measured'
_exptl_crystal_description 'irregular block'
_exptl_crystal_F_000 1700
_exptl_crystal_size_max 0.26
_exptl_crystal_size_mid 0.08
_exptl_crystal_size_min 0.08
_refine_diff_density_max 2.127
_refine_diff_density_min -1.005
_refine_diff_density_rms 0.208
_refine_ls_extinction_method none
_refine_ls_goodness_of_fit_ref 0.958
_refine_ls_hydrogen_treatment mixed
_refine_ls_matrix_type full
_refine_ls_number_parameters 333
_refine_ls_number_reflns 6776
_refine_ls_number_restraints 0
_refine_ls_restrained_S_all 0.958
_refine_ls_R_factor_all 0.0478
_refine_ls_R_factor_gt 0.0340
_refine_ls_shift/su_max 0.002
_refine_ls_shift/su_mean 0.000
_refine_ls_structure_factor_coef Fsqd
_refine_ls_weighting_details 'calc w=1/[\s^2^(Fo^2^)+(0.0195P)^2^+0.0000P] where P=(Fo^2^+2Fc^2^)/3'
_refine_ls_weighting_scheme calc
_refine_ls_wR_factor_gt 0.0599
_refine_ls_wR_factor_ref 0.0631
_reflns_number_gt 5563
_reflns_number_total 6776
_reflns_threshold_expression >2sigma(I)
_cod_data_source_file ic0612799sup1.cif
_cod_data_source_block mae178as
_cod_database_code 4333019

loop_
_symmetry_equiv_pos_as_xyz
'x, y, z'
'-x+1/2, y+1/2, -z+1/2'
'-x, -y, -z'
'x-1/2, -y-1/2, z-1/2'

loop_
_atom_site_label
_atom_site_type_symbol
_atom_site_fract_x
_atom_site_fract_y
_atom_site_fract_z
_atom_site_U_iso_or_equiv
_atom_site_adp_type
_atom_site_occupancy
_atom_site_symmetry_multiplicity
_atom_site_calc_flag
_atom_site_refinement_flags
Os1 Os 0.28415(2) 0.847778(13) 0.232228(14) 0.01326(6) Uani 1 1 d .
Os2 Os 0.06681(2) 0.870838(14) 0.158830(14) 0.01325(6) Uani 1 1 d .
H01 H 0.1731 0.7762 0.2060 0.031(18) Uiso 1 1 d R
Cl1 Cl 0.41407(13) 0.96340(9) 0.27999(9) 0.0217(3) Uani 1 1 d .
Cl2 Cl 0.25935(13) 0.92740(9) 0.10461(8) 0.0178(3) Uani 1 1 d .
Cl3 Cl 0.11156(13) 0.92294(9) 0.29538(8) 0.0176(3) Uani 1 1 d .
Cl4 Cl -0.02219(14) 1.01125(9) 0.13175(9) 0.0207(3) Uani 1 1 d .
C1 C 0.2457(6) 0.7395(4) 0.3163(4) 0.0205(13) Uani 1 1 d .
H1 H 0.169(5) 0.750(4) 0.335(4) 0.025 Uiso 1 1 d .
C2 C 0.3439(6) 0.7896(4) 0.3454(4) 0.0172(13) Uani 1 1 d .
H2 H 0.333(5) 0.822(4) 0.384(4) 0.021 Uiso 1 1 d .
C3 C 0.4779(6) 0.7572(4) 0.3423(4) 0.0238(14) Uani 1 1 d .
H3A H 0.5247 0.7849 0.3873 0.029 Uiso 1 1 calc R
H3B H 0.4788 0.6931 0.3515 0.029 Uiso 1 1 calc R
C4 C 0.5431(6) 0.7768(4) 0.2625(4) 0.0254(14) Uani 1 1 d .
H4A H 0.5956 0.7261 0.2484 0.031 Uiso 1 1 calc R
H4B H 0.5977 0.8280 0.2706 0.031 Uiso 1 1 calc R
C5 C 0.4565(5) 0.7957(4) 0.1911(4) 0.0192(13) Uani 1 1 d .
H5 H 0.488(5) 0.830(4) 0.153(4) 0.023 Uiso 1 1 d .
C6 C 0.3660(6) 0.7374(4) 0.1671(4) 0.0198(13) Uani 1 1 d .
H6 H 0.337(5) 0.745(4) 0.114(4) 0.024 Uiso 1 1 d .
C7 C 0.3463(6) 0.6492(4) 0.2077(4) 0.0269(15) Uani 1 1 d .
H7A H 0.3164 0.6070 0.1664 0.032 Uiso 1 1 calc R
H7B H 0.4264 0.6275 0.2284 0.032 Uiso 1 1 calc R
C8 C 0.2556(6) 0.6513(4) 0.2776(4) 0.0235(14) Uani 1 1 d .
H8A H 0.1735 0.6335 0.2572 0.028 Uiso 1 1 calc R
H8B H 0.2816 0.6082 0.3193 0.028 Uiso 1 1 calc R
C9 C -0.0501(5) 0.7678(4) 0.2079(4) 0.0185(13) Uani 1 1 d .
H9 H -0.031(5) 0.763(4) 0.262(4) 0.022 Uiso 1 1 d .
C10 C -0.1215(6) 0.8428(4) 0.1924(4) 0.0187(13) Uani 1 1 d .
H10 H -0.141(5) 0.877(4) 0.231(4) 0.022 Uiso 1 1 d .
C11 C -0.2062(6) 0.8508(4) 0.1201(4) 0.0264(15) Uani 1 1 d .
H11A H -0.2423 0.9104 0.1198 0.032 Uiso 1 1 calc R
H11B H -0.2746 0.8085 0.1265 0.032 Uiso 1 1 calc R
C12 C -0.1449(5) 0.8346(4) 0.0387(4) 0.0261(15) Uani 1 1 d .
H12A H -0.1666 0.7749 0.0202 0.031 Uiso 1 1 calc R
H12B H -0.1794 0.8764 -0.0015 0.031 Uiso 1 1 calc R
C13 C -0.0058(6) 0.8434(4) 0.0386(4) 0.0180(13) Uani 1 1 d .
H13 H 0.025(5) 0.879(4) 0.007(4) 0.022 Uiso 1 1 d .
C14 C 0.0732(6) 0.7741(4) 0.0605(4) 0.0195(13) Uani 1 1 d .
H14 H 0.152(5) 0.778(4) 0.041(4) 0.023 Uiso 1 1 d .
C15 C 0.0333(7) 0.6841(4) 0.0878(4) 0.0298(16) Uani 1 1 d .
H15A H 0.1068 0.6507 0.1054 0.036 Uiso 1 1 calc R
H15B H -0.0038 0.6529 0.0409 0.036 Uiso 1 1 calc R
C16 C -0.0589(6) 0.6857(4) 0.1570(4) 0.0253(15) Uani 1 1 d .
H16A H -0.1431 0.6810 0.1341 0.030 Uiso 1 1 calc R
H16B H -0.0448 0.6341 0.1923 0.030 Uiso 1 1 calc R
C17 C 0.6077(6) 0.5635(5) 0.0847(4) 0.0349(17) Uani 1 1 d .
H17 H 0.5298 0.5914 0.0884 0.042 Uiso 1 1 calc R
C18 C 0.6615(6) 0.5538(5) 0.0093(4) 0.0379(18) Uani 1 1 d .
H18 H 0.6216 0.5757 -0.0381 0.046 Uiso 1 1 calc R
C19 C 0.7740(6) 0.5121(4) 0.0036(4) 0.0300(16) Uani 1 1 d .
H19 H 0.8111 0.5040 -0.0481 0.036 Uiso 1 1 calc R
C20 C 0.8324(6) 0.4820(4) 0.0732(4) 0.0275(15) Uani 1 1 d .
H20 H 0.9101 0.4538 0.0695 0.033 Uiso 1 1 calc R
C21 C 0.7775(6) 0.4933(4) 0.1476(4) 0.0243(14) Uani 1 1 d .
H21 H 0.8182 0.4731 0.1953 0.029 Uiso 1 1 calc R
C22 C 0.6641(6) 0.5336(4) 0.1542(4) 0.0243(14) Uani 1 1 d .
H22 H 0.6261 0.5405 0.2057 0.029 Uiso 1 1 calc R
C23 C 0.8194(7) 0.6478(6) 0.3797(4) 0.047(2) Uani 1 1 d .
H23 H 0.7524 0.6226 0.3506 0.056 Uiso 1 1 calc R
C24 C 0.9196(7) 0.5977(5) 0.4000(5) 0.044(2) Uani 1 1 d .
H24 H 0.9232 0.5384 0.3826 0.052 Uiso 1 1 calc R
C25 C 1.0152(7) 0.6321(5) 0.4453(5) 0.0402(19) Uani 1 1 d .
H25 H 1.0828 0.5963 0.4610 0.048 Uiso 1 1 calc R
C26 C 1.0112(6) 0.7188(5) 0.4673(4) 0.0347(17) Uani 1 1 d .
H26 H 1.0769 0.7433 0.4981 0.042 Uiso 1 1 calc R
C27 C 0.9122(6) 0.7709(5) 0.4452(4) 0.0323(16) Uani 1 1 d .
H27 H 0.9108 0.8311 0.4599 0.039 Uiso 1 1 calc R
C28 C 0.8164(6) 0.7354(5) 0.4019(4) 0.0379(18) Uani 1 1 d .
H28 H 0.7479 0.7708 0.3870 0.045 Uiso 1 1 calc R

loop_
_atom_site_aniso_label
_atom_site_aniso_U_11
_atom_site_aniso_U_22
_atom_site_aniso_U_33
_atom_site_aniso_U_23
_atom_site_aniso_U_13
_atom_site_aniso_U_12
Os1 0.01724(12) 0.00884(11) 0.01372(12) 0.00077(8) -0.00003(9) -0.00012(8)
Os2 0.01753(12) 0.00945(11) 0.01277(12) 0.00005(8) 0.00030(9) -0.00041(8)
Cl1 0.0241(8) 0.0136(7) 0.0273(8) 0.0007(6) -0.0061(6) -0.0034(6)
Cl2 0.0201(7) 0.0170(7) 0.0164(7) 0.0043(5) 0.0004(6) -0.0027(5)
Cl3 0.0227(7) 0.0149(7) 0.0153(7) -0.0032(5) -0.0004(6) 0.0010(5)
Cl4 0.0269(8) 0.0142(7) 0.0210(8) 0.0010(6) -0.0040(6) 0.0041(6)
C1 0.026(4) 0.017(3) 0.018(3) 0.009(2) 0.001(3) 0.001(3)
C2 0.028(3) 0.011(3) 0.012(3) 0.000(2) -0.001(3) 0.002(2)
C3 0.028(4) 0.022(3) 0.021(4) 0.002(3) -0.007(3) -0.002(3)
C4 0.024(3) 0.027(4) 0.025(4) 0.001(3) -0.003(3) 0.006(3)
C5 0.019(3) 0.021(3) 0.018(3) 0.006(2) 0.002(3) 0.004(2)
C6 0.026(3) 0.013(3) 0.020(3) 0.000(2) 0.007(3) 0.005(2)
C7 0.036(4) 0.013(3) 0.032(4) -0.001(3) 0.005(3) 0.002(3)
C8 0.032(4) 0.013(3) 0.026(4) 0.006(3) -0.003(3) 0.001(3)
C9 0.018(3) 0.019(3) 0.019(3) -0.002(2) 0.000(3) -0.008(2)
C10 0.022(3) 0.011(3) 0.022(3) -0.005(2) 0.002(3) 0.000(2)
C11 0.021(3) 0.027(4) 0.031(4) 0.001(3) -0.003(3) 0.003(3)
C12 0.023(3) 0.035(4) 0.021(3) -0.006(3) -0.005(3) 0.001(3)
C13 0.024(3) 0.016(3) 0.014(3) -0.004(2) 0.000(2) -0.004(2)
C14 0.029(4) 0.019(3) 0.010(3) -0.007(2) 0.001(3) -0.002(3)
C15 0.056(5) 0.014(3) 0.019(3) -0.004(3) -0.004(3) -0.004(3)
C16 0.026(4) 0.013(3) 0.037(4) -0.003(3) 0.004(3) -0.003(2)
C17 0.024(4) 0.049(5) 0.031(4) 0.008(3) -0.003(3) 0.015(3)
C18 0.038(4) 0.051(5) 0.025(4) 0.007(3) -0.006(3) 0.009(4)
C19 0.040(4) 0.030(4) 0.021(4) -0.002(3) 0.010(3) -0.004(3)
C20 0.026(4) 0.016(3) 0.040(4) -0.005(3) 0.003(3) -0.004(3)
C21 0.026(4) 0.020(3) 0.027(4) 0.005(3) -0.005(3) -0.002(3)
C22 0.027(4) 0.022(3) 0.024(4) 0.002(3) 0.008(3) -0.004(3)
C23 0.049(5) 0.070(6) 0.022(4) -0.002(4) 0.005(4) -0.035(4)
C24 0.052(5) 0.037(4) 0.042(5) -0.010(4) 0.013(4) -0.012(4)
C25 0.034(4) 0.044(5) 0.042(5) 0.005(4) 0.011(4) 0.006(3)
C26 0.022(4) 0.053(5) 0.028(4) 0.000(3) 0.001(3) -0.004(3)
C27 0.035(4) 0.043(4) 0.020(4) 0.001(3) 0.004(3) -0.003(3)
C28 0.029(4) 0.062(5) 0.023(4) 0.008(4) 0.002(3) -0.010(4)

loop_
_atom_type_symbol
_atom_type_description
_atom_type_scat_dispersion_real
_atom_type_scat_dispersion_imag
_atom_type_scat_source
C C 0.0033 0.0016 'International Tables Vol C Tables 4.2.6.8 and 6.1.1.4'
H H 0.0000 0.0000 'International Tables Vol C Tables 4.2.6.8 and 6.1.1.4'
Cl Cl 0.1484 0.1585 'International Tables Vol C Tables 4.2.6.8 and 6.1.1.4'
Os Os -1.2165 7.6030 'International Tables Vol C Tables 4.2.6.8 and 6.1.1.4'

loop_
_geom_angle_atom_site_label_1
_geom_angle_atom_site_label_2
_geom_angle_atom_site_label_3
_geom_angle
C5 Os1 C2 81.9(2)
C5 Os1 C6 37.2(2)
C2 Os1 C6 89.1(2)
C5 Os1 C1 95.1(2)
C2 Os1 C1 37.4(2)
C6 Os1 C1 78.9(2)
C5 Os1 Cl1 82.06(17)
C2 Os1 Cl1 81.17(16)
C6 Os1 Cl1 119.23(17)
C1 Os1 Cl1 117.59(17)
C5 Os1 Cl3 169.58(17)
C2 Os1 Cl3 93.18(16)
C6 Os1 Cl3 152.54(17)
C1 Os1 Cl3 86.35(17)
Cl1 Os1 Cl3 88.12(5)
C5 Os1 Cl2 90.36(16)
C2 Os1 Cl2 167.99(17)
C6 Os1 Cl2 90.35(16)
C1 Os1 Cl2 153.66(17)
Cl1 Os1 Cl2 88.67(5)
Cl3 Os1 Cl2 92.88(5)
C5 Os1 Os2 132.68(16)
C2 Os1 Os2 134.84(17)
C6 Os1 Os2 103.98(17)
C1 Os1 Os2 102.27(17)
Cl1 Os1 Os2 124.80(4)
Cl3 Os1 Os2 56.57(3)
Cl2 Os1 Os2 56.78(3)
C5 Os1 H01 107.8
C2 Os1 H01 99.5
C6 Os1 H01 70.6
C1 Os1 H01 62.2
Cl1 Os1 H01 170.2
Cl3 Os1 H01 82.1
Cl2 Os1 H01 91.6
Os2 Os1 H01 48.6
C10 Os2 C13 81.6(2)
C10 Os2 C9 37.8(2)
C13 Os2 C9 89.3(2)
C10 Os2 C14 95.1(2)
C13 Os2 C14 37.7(2)
C9 Os2 C14 78.9(2)
C10 Os2 Cl4 80.97(16)
C13 Os2 Cl4 81.87(16)
C9 Os2 Cl4 118.67(17)
C14 Os2 Cl4 118.74(17)
C10 Os2 Cl3 90.81(17)
C13 Os2 Cl3 167.82(16)
C9 Os2 Cl3 90.49(16)
C14 Os2 Cl3 153.64(17)
Cl4 Os2 Cl3 87.55(5)
C10 Os2 Cl2 167.94(16)
C13 Os2 Cl2 92.51(16)
C9 Os2 Cl2 153.43(17)
C14 Os2 Cl2 86.46(17)
Cl4 Os2 Cl2 87.80(5)
Cl3 Os2 Cl2 93.10(5)
C10 Os2 Os1 133.94(17)
C13 Os2 Os1 134.75(16)
C9 Os2 Os1 104.69(16)
C14 Os2 Os1 102.31(17)
Cl4 Os2 Os1 123.92(4)
Cl3 Os2 Os1 56.86(3)
Cl2 Os2 Os1 56.81(3)
C10 Os2 H01 107.6
C13 Os2 H01 114.9
C9 Os2 H01 70.9
C14 Os2 H01 77.2
Cl4 Os2 H01 161.8
Cl3 Os2 H01 76.5
Cl2 Os2 H01 84.4
Os1 Os2 H01 39.0
Os2 Cl2 Os1 66.41(4)
Os2 Cl3 Os1 66.58(4)
C2 C1 C8 125.6(6)
C2 C1 Os1 69.9(3)
C8 C1 Os1 113.3(4)
C2 C1 H1 120(4)
C8 C1 H1 111(4)
Os1 C1 H1 105(4)
C1 C2 C3 122.4(5)
C1 C2 Os1 72.8(3)
C3 C2 Os1 112.6(4)
C1 C2 H2 119(4)
C3 C2 H2 111(4)
Os1 C2 H2 112(4)
C4 C3 C2 114.2(5)
C4 C3 H3A 108.7
C2 C3 H3A 108.7
C4 C3 H3B 108.7
C2 C3 H3B 108.7
H3A C3 H3B 107.6
C3 C4 C5 114.3(5)
C3 C4 H4A 108.7
C5 C4 H4A 108.7
C3 C4 H4B 108.7
C5 C4 H4B 108.7
H4A C4 H4B 107.6
C6 C5 C4 122.2(5)
C6 C5 Os1 73.0(3)
C4 C5 Os1 111.3(4)
C6 C5 H5 117(4)
C4 C5 H5 115(4)
Os1 C5 H5 110(4)
C5 C6 C7 123.1(6)
C5 C6 Os1 69.8(3)
C7 C6 Os1 114.1(4)
C5 C6 H6 115(4)
C7 C6 H6 118(4)
Os1 C6 H6 104(4)
C8 C7 C6 114.1(5)
C8 C7 H7A 108.7
C6 C7 H7A 108.7
C8 C7 H7B 108.7
C6 C7 H7B 108.7
H7A C7 H7B 107.6
C1 C8 C7 113.0(5)
C1 C8 H8A 109.0
C7 C8 H8A 109.0
C1 C8 H8B 109.0
C7 C8 H8B 109.0
H8A C8 H8B 107.8
C10 C9 C16 122.8(5)
C10 C9 Os2 70.6(3)
C16 C9 Os2 115.4(4)
C10 C9 H9 111(4)
C16 C9 H9 119(4)
Os2 C9 H9 107(4)
C9 C10 C11 123.0(5)
C9 C10 Os2 71.7(3)
C11 C10 Os2 111.0(4)
C9 C10 H10 120(4)
C11 C10 H10 113(4)
Os2 C10 H10 108(4)
C10 C11 C12 114.4(5)
C10 C11 H11A 108.7
C12 C11 H11A 108.7
C10 C11 H11B 108.7
C12 C11 H11B 108.7
H11A C11 H11B 107.6
C13 C12 C11 115.4(5)
C13 C12 H12A 108.4
C11 C12 H12A 108.4
C13 C12 H12B 108.4
C11 C12 H12B 108.4
H12A C12 H12B 107.5
C14 C13 C12 122.6(5)
C14 C13 Os2 72.2(3)
C12 C13 Os2 111.9(4)
C14 C13 H13 114(4)
C12 C13 H13 118(4)
Os2 C13 H13 108(4)
C13 C14 C15 125.8(6)
C13 C14 Os2 70.2(3)
C15 C14 Os2 112.5(4)
C13 C14 H14 116(4)
C15 C14 H14 115(4)
Os2 C14 H14 104(4)
C14 C15 C16 113.6(5)
C14 C15 H15A 108.8
C16 C15 H15A 108.8
C14 C15 H15B 108.8
C16 C15 H15B 108.8
H15A C15 H15B 107.7
C9 C16 C15 112.8(5)
C9 C16 H16A 109.0
C15 C16 H16A 109.0
C9 C16 H16B 109.0
C15 C16 H16B 109.0
H16A C16 H16B 107.8
C22 C17 C18 121.5(6)
C22 C17 H17 119.2
C18 C17 H17 119.2
C17 C18 C19 119.3(6)
C17 C18 H18 120.3
C19 C18 H18 120.3
C18 C19 C20 119.9(6)
C18 C19 H19 120.1
C20 C19 H19 120.1
C21 C20 C19 119.6(6)
C21 C20 H20 120.2
C19 C20 H20 120.2
C20 C21 C22 121.1(6)
C20 C21 H21 119.4
C22 C21 H21 119.4
C17 C22 C21 118.5(6)
C17 C22 H22 120.8
C21 C22 H22 120.8
C24 C23 C28 119.7(7)
C24 C23 H23 120.2
C28 C23 H23 120.2
C23 C24 C25 120.9(7)
C23 C24 H24 119.5
C25 C24 H24 119.5
C26 C25 C24 119.0(7)
C26 C25 H25 120.5
C24 C25 H25 120.5
C25 C26 C27 120.7(7)
C25 C26 H26 119.7
C27 C26 H26 119.7
C28 C27 C26 119.8(7)
C28 C27 H27 120.1
C26 C27 H27 120.1
C27 C28 C23 119.9(7)
C27 C28 H28 120.0
C23 C28 H28 120.0

loop_
_geom_bond_atom_site_label_1
_geom_bond_atom_site_label_2
_geom_bond_distance
Os1 C5 2.148(6)
Os1 C2 2.158(6)
Os1 C6 2.187(6)
Os1 C1 2.196(6)
Os1 Cl1 2.3900(14)
Os1 Cl3 2.4360(14)
Os1 Cl2 2.4380(14)
Os1 Os2 2.6696(4)
Os1 H01 1.6823
Os2 C10 2.165(6)
Os2 C13 2.165(6)
Os2 C9 2.180(6)
Os2 C14 2.191(6)
Os2 Cl4 2.3920(14)
Os2 Cl3 2.4279(14)
Os2 Cl2 2.4371(14)
Os2 H01 2.0031
C1 C2 1.395(8)
C1 C8 1.493(8)
C1 H1 0.90(6)
C2 C3 1.539(8)
C2 H2 0.81(6)
C3 C4 1.523(8)
C3 H3A 0.9900
C3 H3B 0.9900
C4 C5 1.527(8)
C4 H4A 0.9900
C4 H4B 0.9900
C5 C6 1.382(8)
C5 H5 0.89(6)
C6 C7 1.519(8)
C6 H6 0.94(6)
C7 C8 1.518(8)
C7 H7A 0.9900
C7 H7B 0.9900
C8 H8A 0.9900
C8 H8B 0.9900
C9 C10 1.406(8)
C9 C16 1.510(8)
C9 H9 0.92(6)
C10 C11 1.504(8)
C10 H10 0.85(6)
C11 C12 1.519(8)
C11 H11A 0.9900
C11 H11B 0.9900
C12 C13 1.518(8)
C12 H12A 0.9900
C12 H12B 0.9900
C13 C14 1.407(8)
C13 H13 0.83(6)
C14 C15 1.509(8)
C14 H14 0.92(6)
C15 C16 1.520(8)
C15 H15A 0.9900
C15 H15B 0.9900
C16 H16A 0.9900
C16 H16B 0.9900
C17 C22 1.371(8)
C17 C18 1.380(9)
C17 H17 0.9500
C18 C19 1.383(9)
C18 H18 0.9500
C19 C20 1.383(9)
C19 H19 0.9500
C20 C21 1.375(9)
C20 H20 0.9500
C21 C22 1.383(8)
C21 H21 0.9500
C22 H22 0.9500
C23 C24 1.370(10)
C23 C28 1.387(10)
C23 H23 0.9500
C24 C25 1.379(10)
C24 H24 0.9500
C25 C26 1.374(9)
C25 H25 0.9500
C26 C27 1.384(9)
C26 H26 0.9500
C27 C28 1.370(9)
C27 H27 0.9500
C28 H28 0.9500
